data_7018385
loop_
_publ_author_name
'Diener, Sara A.'
'Santoro, Amedeo'
'Kilner, Colin A.'
'Loughrey, Jonathan J.'
'Halcrow, Malcolm A.'

_publ_section_title
;
 Iron(ii) complexes of new hexadentate 1,1,1-tris-(iminomethyl)ethane
 podands, and their 7-methyl-1,3,5-triazaadamantane rearrangement
 products.
;
_journal_issue 13
_journal_name_full 'Dalton transactions (Cambridge, England : 2003)'
_journal_page_first 3731
_journal_page_last 3739
_journal_paper_doi 10.1039/c2dt11911k
_journal_volume 41
_journal_year 2012
_chemical_formula_moiety 'C23 H22 Br3 N6, B F4'
_chemical_formula_sum 'C23 H22 B Br3 F4 N6'
_chemical_formula_weight 709.01
_chemical_name_systematic
;
[7-Methyl-2,4,9-tris-(6-bromopyridin-2-yl)-1,3,5-triaza-tricyclo-
[3.3.1.1^3,7^]decanonium] tetrafluoroborate
;
_space_group_IT_number 14
_symmetry_cell_setting monoclinic
_symmetry_space_group_name_Hall '-P 2ybc'
_symmetry_space_group_name_H-M 'P 1 21/c 1'
_atom_sites_solution_hydrogens geom
_atom_sites_solution_primary direct
_atom_sites_solution_secondary difmap
_audit_creation_method SHELXL-97
_cell_angle_alpha 90.00
_cell_angle_beta 92.921(3)
_cell_angle_gamma 90.00
_cell_formula_units_Z 4
_cell_length_a 13.3839(10)
_cell_length_b 8.7025(7)
_cell_length_c 23.2274(16)
_cell_measurement_reflns_used 47518
_cell_measurement_temperature 150(2)
_cell_measurement_theta_max 28.51
_cell_measurement_theta_min 1.76
_cell_volume 2701.9(4)
_computing_cell_refinement 'APEX 2 software, Bruker Nonius 2004'
_computing_data_collection 'APEX 2 software, Bruker Nonius 2004'
_computing_data_reduction 'SAINT, Bruker Nonius 2004'
_computing_molecular_graphics 'XSEED (Barbour, 2001)'
_computing_publication_material 'local program'
_computing_structure_refinement 'SHELXL-97 (Sheldrick, 1997)'
_computing_structure_solution 'SHELXS-97 (Sheldrick, 1990)'
_diffrn_ambient_temperature 150(2)
_diffrn_detector_area_resol_mean '120 microns'
_diffrn_measured_fraction_theta_full 0.967
_diffrn_measured_fraction_theta_max 0.967
_diffrn_measurement_device_type 'Bruker X8 Apex diffractometer'
_diffrn_measurement_method 'Rotation images'
_diffrn_radiation_monochromator graphite
_diffrn_radiation_source 'rotating anode'
_diffrn_radiation_type MoK\a
_diffrn_radiation_wavelength 0.71073
_diffrn_reflns_av_R_equivalents 0.0461
_diffrn_reflns_av_sigmaI/netI 0.0349
_diffrn_reflns_limit_h_max 17
_diffrn_reflns_limit_h_min -17
_diffrn_reflns_limit_k_max 11
_diffrn_reflns_limit_k_min -11
_diffrn_reflns_limit_l_max 30
_diffrn_reflns_limit_l_min -30
_diffrn_reflns_number 47518
_diffrn_reflns_theta_full 28.51
_diffrn_reflns_theta_max 28.51
_diffrn_reflns_theta_min 1.76
_exptl_absorpt_coefficient_mu 4.531
_exptl_absorpt_correction_T_max 0.977
_exptl_absorpt_correction_T_min 0.817
_exptl_absorpt_correction_type multi-scan
_exptl_absorpt_process_details
;
Sheldrick, G. M. (2002). SADABS v. 2.03. University of
G/ottingen, Germany.
;
_exptl_crystal_colour Colourless
_exptl_crystal_density_diffrn 1.743
_exptl_crystal_density_method 'not measured'
_exptl_crystal_description 'Rectangular prism'
_exptl_crystal_F_000 1392
_exptl_crystal_size_max 0.14
_exptl_crystal_size_mid 0.09
_exptl_crystal_size_min 0.05
_refine_diff_density_max 1.284
_refine_diff_density_min -1.403
_refine_diff_density_rms 0.079
_refine_ls_extinction_method none
_refine_ls_goodness_of_fit_ref 1.013
_refine_ls_hydrogen_treatment mixed
_refine_ls_matrix_type full
_refine_ls_number_parameters 338
_refine_ls_number_reflns 6637
_refine_ls_number_restraints 0
_refine_ls_restrained_S_all 1.013
_refine_ls_R_factor_all 0.0611
_refine_ls_R_factor_gt 0.0366
_refine_ls_shift/su_max 0.001
_refine_ls_shift/su_mean 0.000
_refine_ls_structure_factor_coef Fsqd
_refine_ls_weighting_details 'calc w=1/[\s^2^(Fo^2^)+(0.0383P)^2^+2.7105P] where P=(Fo^2^+2Fc^2^)/3'
_refine_ls_weighting_scheme calc
_refine_ls_wR_factor_gt 0.0800
_refine_ls_wR_factor_ref 0.0885
_reflns_number_gt 4840
_reflns_number_total 6637
_reflns_threshold_expression >2sigma(I)
_cod_data_source_file c2dt11911k.txt
_cod_data_source_block mh224
_cod_depositor_comments
;
The following automatic conversions were performed:

'_symmetry_cell_setting' value 'Monoclinic' changed to 'monoclinic'
according to /home/saulius/struct/CIF-dictionaries/cif_core.dic
dictionary named 'cif_core.dic' version 2.4.1 from 2010-06-29.

Automatic conversion script
Id: cif_fix_values 1715 2011-07-08 13:25:40Z adriana 
;
_cod_original_sg_symbol_H-M 'P 21/c'
_cod_database_code 7018385

loop_
_symmetry_equiv_pos_as_xyz
'x, y, z'
'-x, y+1/2, -z+1/2'
'-x, -y, -z'
'x, -y-1/2, z-1/2'

loop_
_atom_site_label
_atom_site_type_symbol
_atom_site_fract_x
_atom_site_fract_y
_atom_site_fract_z
_atom_site_U_iso_or_equiv
_atom_site_adp_type
_atom_site_occupancy
_atom_site_symmetry_multiplicity
_atom_site_calc_flag
_atom_site_refinement_flags
N1 N 0.32581(15) 0.6939(3) 0.32768(9) 0.0195(4) Uani 1 1 d .
H1 H 0.342(2) 0.604(4) 0.3223(12) 0.023 Uiso 1 1 d .
C2 C 0.33381(19) 0.7363(3) 0.39269(10) 0.0210(5) Uani 1 1 d .
H2 H 0.2842 0.6713 0.4123 0.025 Uiso 1 1 calc R
N3 N 0.30444(16) 0.8958(2) 0.40036(9) 0.0222(5) Uani 1 1 d .
C4 C 0.1980(2) 0.9172(3) 0.37792(12) 0.0253(6) Uani 1 1 d .
H4 H 0.1834 1.0297 0.3801 0.030 Uiso 1 1 calc R
N5 N 0.18496(16) 0.8729(2) 0.31637(10) 0.0236(5) Uani 1 1 d .
C6 C 0.21404(18) 0.7127(3) 0.30946(12) 0.0229(5) Uani 1 1 d .
H6 H 0.1753 0.6508 0.3369 0.027 Uiso 1 1 calc R
C7 C 0.39214(18) 0.7982(3) 0.29365(11) 0.0195(5) Uani 1 1 d .
H7A H 0.3861 0.7709 0.2522 0.023 Uiso 1 1 calc R
H7B H 0.4629 0.7853 0.3073 0.023 Uiso 1 1 calc R
C8 C 0.36907(19) 1.0019(3) 0.36737(11) 0.0234(6) Uani 1 1 d .
H8A H 0.4398 0.9898 0.3813 0.028 Uiso 1 1 calc R
H8B H 0.3491 1.1096 0.3742 0.028 Uiso 1 1 calc R
C9 C 0.2470(2) 0.9778(3) 0.28207(12) 0.0258(6) Uani 1 1 d .
H9A H 0.2236 1.0848 0.2865 0.031 Uiso 1 1 calc R
H9B H 0.2388 0.9502 0.2407 0.031 Uiso 1 1 calc R
C10 C 0.35917(19) 0.9668(3) 0.30209(11) 0.0216(5) Uani 1 1 d .
C11 C 0.4240(2) 1.0756(3) 0.26816(12) 0.0290(6) Uani 1 1 d .
H11A H 0.4945 1.0616 0.2806 0.044 Uiso 1 1 calc R
H11B H 0.4042 1.1821 0.2752 0.044 Uiso 1 1 calc R
H11C H 0.4150 1.0529 0.2269 0.044 Uiso 1 1 calc R
C12 C 0.43727(19) 0.6944(3) 0.41873(11) 0.0216(5) Uani 1 1 d .
N13 N 0.48206(16) 0.5741(3) 0.39342(9) 0.0222(5) Uani 1 1 d .
C14 C 0.5683(2) 0.5239(3) 0.41856(11) 0.0240(6) Uani 1 1 d .
C15 C 0.6156(2) 0.5887(4) 0.46777(12) 0.0300(6) Uani 1 1 d .
H15 H 0.6777 0.5505 0.4834 0.036 Uiso 1 1 calc R
C16 C 0.5676(2) 0.7117(4) 0.49284(12) 0.0325(7) Uani 1 1 d .
H16 H 0.5966 0.7591 0.5265 0.039 Uiso 1 1 calc R
C17 C 0.4769(2) 0.7655(3) 0.46848(11) 0.0282(6) Uani 1 1 d .
H17 H 0.4430 0.8487 0.4854 0.034 Uiso 1 1 calc R
Br18 Br 0.62693(2) 0.34732(4) 0.384140(13) 0.03629(9) Uani 1 1 d .
C19 C 0.1241(2) 0.8359(3) 0.41620(13) 0.0293(6) Uani 1 1 d .
N20 N 0.04834(17) 0.7567(3) 0.38928(11) 0.0327(6) Uani 1 1 d .
C21 C -0.0165(2) 0.6888(4) 0.42247(16) 0.0392(8) Uani 1 1 d .
C22 C -0.0147(3) 0.6945(4) 0.48167(17) 0.0523(10) Uani 1 1 d .
H22 H -0.0640 0.6443 0.5029 0.063 Uiso 1 1 calc R
C23 C 0.0626(3) 0.7773(5) 0.50886(17) 0.0589(11) Uani 1 1 d .
H23 H 0.0671 0.7849 0.5497 0.071 Uiso 1 1 calc R
C24 C 0.1342(3) 0.8498(4) 0.47601(15) 0.0456(9) Uani 1 1 d .
H24 H 0.1879 0.9066 0.4940 0.055 Uiso 1 1 calc R
Br25 Br -0.12034(3) 0.57137(5) 0.38259(2) 0.06162(13) Uani 1 1 d .
C26 C 0.1891(2) 0.6496(3) 0.24919(12) 0.0261(6) Uani 1 1 d .
N27 N 0.25994(16) 0.5654(3) 0.22423(10) 0.0258(5) Uani 1 1 d .
C28 C 0.2335(2) 0.5032(3) 0.17298(12) 0.0287(6) Uani 1 1 d .
C29 C 0.1404(2) 0.5159(4) 0.14465(14) 0.0394(8) Uani 1 1 d .
H29 H 0.1259 0.4675 0.1085 0.047 Uiso 1 1 calc R
C30 C 0.0690(2) 0.6029(4) 0.17160(16) 0.0505(10) Uani 1 1 d .
H30 H 0.0040 0.6151 0.1538 0.061 Uiso 1 1 calc R
C31 C 0.0928(2) 0.6722(4) 0.22470(15) 0.0411(8) Uani 1 1 d .
H31 H 0.0452 0.7327 0.2435 0.049 Uiso 1 1 calc R
Br32 Br 0.33527(2) 0.39058(4) 0.136055(16) 0.04778(11) Uani 1 1 d .
B33 B 0.1989(2) 0.3543(4) 0.40047(16) 0.0310(7) Uani 1 1 d .
F34 F 0.22544(15) 0.2358(2) 0.43899(8) 0.0427(4) Uani 1 1 d .
F35 F 0.11766(17) 0.3092(3) 0.36636(12) 0.0782(8) Uani 1 1 d .
F36 F 0.17790(14) 0.4861(2) 0.43259(9) 0.0482(5) Uani 1 1 d .
F37 F 0.27980(15) 0.3857(2) 0.36611(9) 0.0496(5) Uani 1 1 d .

loop_
_atom_site_aniso_label
_atom_site_aniso_U_11
_atom_site_aniso_U_22
_atom_site_aniso_U_33
_atom_site_aniso_U_23
_atom_site_aniso_U_13
_atom_site_aniso_U_12
N1 0.0174(10) 0.0174(11) 0.0239(11) -0.0005(9) 0.0036(8) 0.0006(9)
C2 0.0217(13) 0.0229(14) 0.0190(13) -0.0002(10) 0.0055(10) -0.0015(10)
N3 0.0221(11) 0.0187(11) 0.0266(12) -0.0009(9) 0.0078(9) -0.0003(9)
C4 0.0207(12) 0.0204(13) 0.0354(15) -0.0019(12) 0.0091(11) 0.0011(11)
N5 0.0200(11) 0.0215(12) 0.0298(12) 0.0006(9) 0.0050(9) 0.0026(9)
C6 0.0156(12) 0.0213(13) 0.0319(14) -0.0007(11) 0.0030(10) 0.0006(10)
C7 0.0162(12) 0.0222(13) 0.0205(12) -0.0012(10) 0.0052(10) -0.0034(10)
C8 0.0231(13) 0.0178(13) 0.0299(14) -0.0014(11) 0.0065(11) -0.0011(11)
C9 0.0254(14) 0.0212(14) 0.0311(15) 0.0034(11) 0.0031(11) 0.0028(11)
C10 0.0219(13) 0.0182(13) 0.0251(13) 0.0004(10) 0.0037(10) -0.0015(10)
C11 0.0312(15) 0.0265(15) 0.0299(15) 0.0043(12) 0.0059(12) -0.0052(12)
C12 0.0228(13) 0.0209(13) 0.0216(13) 0.0052(10) 0.0058(10) -0.0033(10)
N13 0.0218(11) 0.0225(11) 0.0224(11) 0.0019(9) 0.0028(9) 0.0001(9)
C14 0.0239(13) 0.0229(14) 0.0255(14) 0.0044(11) 0.0041(11) 0.0013(11)
C15 0.0259(14) 0.0362(17) 0.0277(15) 0.0071(13) -0.0011(11) -0.0030(12)
C16 0.0360(16) 0.0368(17) 0.0240(14) -0.0016(12) -0.0036(12) -0.0061(13)
C17 0.0348(15) 0.0271(15) 0.0231(13) -0.0016(11) 0.0054(12) -0.0030(12)
Br18 0.03408(16) 0.03863(18) 0.03604(17) -0.00080(14) 0.00067(12) 0.01438(13)
C19 0.0245(14) 0.0230(14) 0.0418(17) -0.0039(13) 0.0157(12) 0.0027(11)
N20 0.0191(11) 0.0267(13) 0.0532(16) 0.0051(12) 0.0092(11) 0.0021(10)
C21 0.0236(15) 0.0279(17) 0.068(2) 0.0012(15) 0.0169(15) 0.0011(12)
C22 0.053(2) 0.0346(19) 0.073(3) -0.0046(17) 0.044(2) -0.0078(16)
C23 0.078(3) 0.053(2) 0.050(2) -0.0154(18) 0.039(2) -0.019(2)
C24 0.055(2) 0.0393(19) 0.0446(19) -0.0145(16) 0.0258(16) -0.0149(16)
Br25 0.02744(18) 0.0566(3) 0.1010(3) 0.0088(2) 0.00460(18) -0.01339(16)
C26 0.0212(13) 0.0227(14) 0.0344(15) -0.0017(12) 0.0010(11) -0.0020(11)
N27 0.0212(11) 0.0234(12) 0.0326(13) -0.0054(10) -0.0004(9) 0.0010(9)
C28 0.0242(14) 0.0261(15) 0.0358(16) -0.0079(12) 0.0016(12) -0.0010(12)
C29 0.0337(17) 0.0409(19) 0.0421(18) -0.0129(15) -0.0114(14) 0.0005(14)
C30 0.0277(17) 0.060(2) 0.062(2) -0.0173(19) -0.0171(16) 0.0086(16)
C31 0.0231(15) 0.048(2) 0.051(2) -0.0121(16) -0.0037(14) 0.0088(14)
Br32 0.03218(17) 0.0570(2) 0.0541(2) -0.03015(17) 0.00086(15) 0.00510(15)
B33 0.0241(16) 0.0218(16) 0.047(2) 0.0003(15) 0.0025(14) -0.0014(13)
F34 0.0560(12) 0.0305(10) 0.0420(10) -0.0006(8) 0.0072(9) 0.0071(9)
F35 0.0519(14) 0.0718(17) 0.106(2) -0.0011(15) -0.0395(14) -0.0094(12)
F36 0.0433(11) 0.0238(9) 0.0804(14) -0.0026(9) 0.0313(10) 0.0009(8)
F37 0.0554(12) 0.0286(10) 0.0679(13) -0.0024(9) 0.0330(10) -0.0014(9)

loop_
_atom_type_symbol
_atom_type_description
_atom_type_scat_dispersion_real
_atom_type_scat_dispersion_imag
_atom_type_scat_source
C C 0.0033 0.0016 'International Tables Vol C Tables 4.2.6.8 and 6.1.1.4'
H H 0.0000 0.0000 'International Tables Vol C Tables 4.2.6.8 and 6.1.1.4'
B B 0.0013 0.0007 'International Tables Vol C Tables 4.2.6.8 and 6.1.1.4'
N N 0.0061 0.0033 'International Tables Vol C Tables 4.2.6.8 and 6.1.1.4'
F F 0.0171 0.0103 'International Tables Vol C Tables 4.2.6.8 and 6.1.1.4'
Br Br -0.2901 2.4595 'International Tables Vol C Tables 4.2.6.8 and 6.1.1.4'

loop_
_geom_angle_atom_site_label_1
_geom_angle_atom_site_label_2
_geom_angle_atom_site_label_3
_geom_angle
C7 N1 C6 112.20(19)
C7 N1 C2 110.52(19)
C6 N1 C2 105.03(18)
C7 N1 H1 109(2)
C6 N1 H1 108(2)
C2 N1 H1 112(2)
N3 C2 C12 115.1(2)
N3 C2 N1 109.9(2)
C12 C2 N1 110.2(2)
C2 N3 C8 110.95(19)
C2 N3 C4 109.4(2)
C8 N3 C4 107.9(2)
N5 C4 N3 111.4(2)
N5 C4 C19 113.0(2)
N3 C4 C19 111.7(2)
C6 N5 C4 109.6(2)
C6 N5 C9 111.6(2)
C4 N5 C9 108.3(2)
N5 C6 C26 113.5(2)
N5 C6 N1 109.4(2)
C26 C6 N1 112.2(2)
N1 C7 C10 108.82(19)
N3 C8 C10 110.9(2)
N5 C9 C10 111.0(2)
C11 C10 C8 111.1(2)
C11 C10 C7 110.4(2)
C8 C10 C7 107.5(2)
C11 C10 C9 111.9(2)
C8 C10 C9 108.4(2)
C7 C10 C9 107.4(2)
N13 C12 C17 123.1(2)
N13 C12 C2 115.1(2)
C17 C12 C2 121.5(2)
C14 N13 C12 116.9(2)
N13 C14 C15 124.7(3)
N13 C14 Br18 116.17(19)
C15 C14 Br18 119.1(2)
C16 C15 C14 117.0(3)
C15 C16 C17 120.0(3)
C12 C17 C16 118.3(3)
N20 C19 C24 122.5(3)
N20 C19 C4 117.2(3)
C24 C19 C4 120.2(3)
C21 N20 C19 117.0(3)
N20 C21 C22 125.8(3)
N20 C21 Br25 115.7(3)
C22 C21 Br25 118.4(2)
C21 C22 C23 116.7(3)
C22 C23 C24 120.0(3)
C19 C24 C23 117.9(3)
N27 C26 C31 123.7(3)
N27 C26 C6 117.6(2)
C31 C26 C6 118.5(2)
C28 N27 C26 116.1(2)
N27 C28 C29 125.6(3)
N27 C28 Br32 116.3(2)
C29 C28 Br32 118.1(2)
C28 C29 C30 116.8(3)
C29 C30 C31 120.1(3)
C26 C31 C30 117.7(3)
F35 B33 F34 109.0(3)
F35 B33 F37 109.8(3)
F34 B33 F37 109.2(3)
F35 B33 F36 111.5(3)
F34 B33 F36 108.3(3)
F37 B33 F36 108.9(2)

loop_
_geom_bond_atom_site_label_1
_geom_bond_atom_site_label_2
_geom_bond_distance
N1 C7 1.519(3)
N1 C6 1.542(3)
N1 C2 1.553(3)
N1 H1 0.83(3)
C2 N3 1.456(3)
C2 C12 1.527(4)
N3 C8 1.502(3)
N3 C4 1.503(3)
C4 N5 1.483(4)
C4 C19 1.536(4)
N5 C6 1.458(3)
N5 C9 1.491(3)
C6 C26 1.525(4)
C7 C10 1.547(4)
C8 C10 1.546(4)
C9 C10 1.552(4)
C10 C11 1.530(4)
C12 N13 1.355(3)
C12 C17 1.392(4)
N13 C14 1.340(3)
C14 C15 1.397(4)
C14 Br18 1.919(3)
C15 C16 1.391(4)
C16 C17 1.394(4)
C19 N20 1.353(4)
C19 C24 1.394(5)
N20 C21 1.328(4)
C21 C22 1.375(5)
C21 Br25 1.924(3)
C22 C23 1.386(6)
C23 C24 1.405(5)
C26 N27 1.352(3)
C26 C31 1.395(4)
N27 C28 1.339(4)
C28 C29 1.383(4)
C28 Br32 1.916(3)
C29 C30 1.393(5)
C30 C31 1.395(5)
B33 F35 1.370(4)
B33 F34 1.399(4)
B33 F37 1.404(4)
B33 F36 1.404(4)

loop_
_geom_hbond_atom_site_label_D
_geom_hbond_atom_site_label_H
_geom_hbond_atom_site_label_A
_geom_hbond_distance_DH
_geom_hbond_distance_HA
_geom_hbond_distance_DA
_geom_hbond_angle_DHA
_geom_hbond_site_symmetry_A
N1 H1 N13 0.83(3) 2.45(3) 2.732(3) 101(2) .
N1 H1 N27 0.83(3) 2.50(3) 2.754(3) 99(2) .
N1 H1 F37 0.83(3) 2.33(3) 2.902(3) 127(3) .
C2 H2 F36 1.00 2.22 3.186(3) 163.1 .
C4 H4 F34 1.00 2.31 3.128(3) 138.4 1_565
C16 H16 F34 0.95 2.47 3.153(3) 128.4 3_666
C22 H22 F36 0.95 2.47 3.413(4) 173.4 3_566
C30 H30 F35 0.95 2.38 3.164(4) 140.2 2
